data_1515156
loop_
_publ_author_name
'Fallon, Thomas'
'Willis, Anthony C.'
'Rae, A. David'
'Paddon-Row, Michael N.'
'Sherburn, Michael S.'

_publ_section_title
;
 \b-Oligofurans
;
_journal_issue 6
_journal_name_full 'Chemical Science'
_journal_page_first 2133
_journal_paper_doi 10.1039/c2sc20130e
_journal_volume 3
_journal_year 2012
_chemical_compound_source local
_chemical_formula_moiety 'C24 H14 O6'
_chemical_formula_sum 'C24 H14 O6'
_chemical_formula_weight 398.37
_space_group_IT_number 14
_symmetry_cell_setting monoclinic
_symmetry_space_group_name_Hall '-P 2yab'
_symmetry_space_group_name_H-M 'P 1 21/a 1'
_atom_sites_solution_hydrogens geom
_atom_sites_solution_primary direct
_audit_creation_date 10-02-18
_audit_creation_method CRYSTALS_ver_12.87
_audit_update_record
;
2010-02-18 - Report on C24 H14 O6
by Anthony C. Willis
for Thomas Fallon and Mick Sherburn
2010-02-18 - passes checkcif tests with minor warnings
;
_cell_angle_alpha 90
_cell_angle_beta 91.539(5)
_cell_angle_gamma 90
_cell_formula_units_Z 2
_cell_length_a 5.9382(3)
_cell_length_b 22.9614(17)
_cell_length_c 6.7180(4)
_cell_measurement_reflns_used 14368
_cell_measurement_temperature 200
_cell_measurement_theta_max 25
_cell_measurement_theta_min 2.6
_cell_volume 915.66(10)
_computing_cell_refinement 'DENZO/SCALEPACK (Otwinowski & Minor, 1997)'
_computing_data_collection 'COLLECT (Nonius, 2001).'
_computing_data_reduction 'DENZO/SCALEPACK (Otwinowski & Minor, 1997)'
_computing_molecular_graphics
;
ORTEP-II (Johnson 1976) in teXsan (MSC, 1992-1997)
;
_computing_publication_material 'CRYSTALS (Betteridge et al., 2003)'
_computing_structure_refinement 'CRYSTALS (Betteridge et al., 2003)'
_computing_structure_solution 'SIR92 (Altomare et al., 1994)'
_diffrn_ambient_temperature 200
_diffrn_measured_fraction_theta_full 0.998
_diffrn_measured_fraction_theta_max 0.998
_diffrn_measurement_device 'Nonius KappaCCD'
_diffrn_measurement_device_type Area
_diffrn_measurement_method ' \f and \w scans with CCD '
_diffrn_radiation_monochromator graphite
_diffrn_radiation_type 'Mo K\a'
_diffrn_radiation_wavelength 0.71073
_diffrn_reflns_av_R_equivalents 0.095
_diffrn_reflns_limit_h_max 7
_diffrn_reflns_limit_h_min -7
_diffrn_reflns_limit_k_max 27
_diffrn_reflns_limit_k_min -27
_diffrn_reflns_limit_l_max 7
_diffrn_reflns_limit_l_min -7
_diffrn_reflns_number 9728
_diffrn_reflns_theta_full 25.029
_diffrn_reflns_theta_max 25.029
_diffrn_reflns_theta_min 3.033
_diffrn_standards_number 0
_exptl_absorpt_coefficient_mu 0.105
_exptl_absorpt_correction_T_max 0.997
_exptl_absorpt_correction_T_min 0.908
_exptl_absorpt_correction_type multi-scan
_exptl_absorpt_process_details 'DENZO/SCALEPACK (Otwinowski & Minor, 1997)'
_exptl_crystal_colour colourless
_exptl_crystal_density_diffrn 1.445
_exptl_crystal_density_method 'not measured'
_exptl_crystal_description lath
_exptl_crystal_F_000 412
_exptl_crystal_size_max 0.170
_exptl_crystal_size_mid 0.060
_exptl_crystal_size_min 0.030
_refine_diff_density_max 0.47
_refine_diff_density_min -0.50
_refine_ls_extinction_coef 67(16)
_refine_ls_extinction_method 'Larson (1970), Equation 22'
_refine_ls_goodness_of_fit_ref 0.9540
_refine_ls_hydrogen_treatment refxyz
_refine_ls_matrix_type full
_refine_ls_number_parameters 158
_refine_ls_number_reflns 1609
_refine_ls_number_restraints 0
_refine_ls_R_factor_all 0.0980
_refine_ls_R_factor_gt 0.0566
_refine_ls_shift/su_max 0.0024738
_refine_ls_shift/su_mean 0.0003
_refine_ls_structure_factor_coef Fsqd
_refine_ls_weighting_details
;
Method= Modified Sheldrick
w=1/[\s^2^(F^2^) + ( 0.06P)^2^ + 0.90P]
,where P=(max(Fo^2^,0) + 2Fc^2^)/3
;
_refine_ls_weighting_scheme calc
_refine_ls_wR_factor_all 0.1468
_refine_ls_wR_factor_gt 0.1277
_refine_ls_wR_factor_ref 0.1468
_reflns_limit_h_max 7
_reflns_limit_h_min -7
_reflns_limit_k_max 27
_reflns_limit_k_min 0
_reflns_limit_l_max 7
_reflns_limit_l_min 0
_reflns_number_gt 1077
_reflns_number_total 1612
_reflns_threshold_expression I>2.0\s(I)
_oxford_diffrn_Wilson_B_factor 2.64
_oxford_diffrn_Wilson_scale 6.38
_oxford_refine_ls_r_factor_ref 0.0980
_oxford_refine_ls_scale 0.4557(18)
_oxford_reflns_number_all 1609
_oxford_reflns_threshold_expression_ref I>-10.0\s(I)
_oxford_structure_analysis_title '2181415 she1004'
_cod_data_source_file c2sc20130e.txt
_cod_data_source_block she1004
_cod_depositor_comments
;
The following automatic conversions were performed:

'_symmetry_cell_setting' value 'Monoclinic' changed to 'monoclinic'
according to
/usr/data/users/saulius/automatic-downloads/retrospective/RSC/lib/dictionaries/cif_core.dic
dictionary named 'cif_core.dic' version 2.4.2 from 2011-04-26.

Automatic conversion script
Id: cif_fix_values 2281 2013-09-26 08:29:07Z andrius 
;
_cod_original_sg_symbol_H-M 'P 1 21/a 1 '
_cod_database_code 1515156

loop_
_symmetry_equiv_pos_as_xyz
x,y,z
-x,-y,-z
-x+1/2,y+1/2,-z
x+1/2,-y+1/2,z

loop_
_atom_site_label
_atom_site_type_symbol
_atom_site_fract_x
_atom_site_fract_y
_atom_site_fract_z
_atom_site_U_iso_or_equiv
_atom_site_occupancy
_atom_site_adp_type
C11 C 0.4161(6) 0.68930(15) 0.7696(5) 0.0507 1.0000 Uani
C12 C 0.2314(6) 0.68000(16) 0.8767(6) 0.0528 1.0000 Uani
O13 O 0.0844(4) 0.64495(11) 0.7735(4) 0.0579 1.0000 Uani
C14 C 0.1837(6) 0.63231(17) 0.5967(5) 0.0529 1.0000 Uani
C15 C 0.3870(5) 0.65823(13) 0.5866(5) 0.0379 1.0000 Uani
C21 C 0.5445(5) 0.65468(13) 0.4229(5) 0.0395 1.0000 Uani
C22 C 0.6953(6) 0.69561(16) 0.3723(5) 0.0471 1.0000 Uani
O23 O 0.8162(4) 0.67814(10) 0.2130(3) 0.0521 1.0000 Uani
C24 C 0.7370(6) 0.62395(15) 0.1643(5) 0.0439 1.0000 Uani
C25 C 0.5722(5) 0.60740(13) 0.2840(4) 0.0383 1.0000 Uani
C31 C 0.4416(5) 0.55279(13) 0.2705(4) 0.0375 1.0000 Uani
C32 C 0.2970(6) 0.53893(15) 0.1174(5) 0.0453 1.0000 Uani
O33 O 0.2000(4) 0.48594(10) 0.1468(3) 0.0478 1.0000 Uani
C34 C 0.2883(5) 0.46557(15) 0.3242(5) 0.0429 1.0000 Uani
C35 C 0.4358(5) 0.50385(13) 0.4061(4) 0.0368 1.0000 Uani
H111 H 0.551(6) 0.7122(15) 0.821(5) 0.0609 1.0000 Uiso
H121 H 0.178(6) 0.6932(16) 1.004(6) 0.0631 1.0000 Uiso
H141 H 0.097(6) 0.6064(15) 0.502(5) 0.0647 1.0000 Uiso
H221 H 0.723(6) 0.7334(15) 0.420(5) 0.0572 1.0000 Uiso
H241 H 0.797(5) 0.6060(14) 0.056(5) 0.0519 1.0000 Uiso
H321 H 0.252(6) 0.5597(14) 0.000(5) 0.0537 1.0000 Uiso
H341 H 0.239(5) 0.4263(15) 0.362(5) 0.0518 1.0000 Uiso

loop_
_atom_site_aniso_label
_atom_site_aniso_U_11
_atom_site_aniso_U_22
_atom_site_aniso_U_33
_atom_site_aniso_U_23
_atom_site_aniso_U_13
_atom_site_aniso_U_12
C11 0.054(2) 0.048(2) 0.050(2) -0.0035(17) 0.0016(17) -0.0025(17)
C12 0.060(2) 0.051(2) 0.047(2) -0.0033(18) 0.0109(18) 0.0049(18)
O13 0.0502(14) 0.0682(17) 0.0561(15) -0.0002(13) 0.0151(12) -0.0044(12)
C14 0.048(2) 0.064(2) 0.048(2) -0.0072(18) 0.0118(17) -0.0062(18)
C15 0.0392(17) 0.0366(17) 0.0377(17) 0.0032(13) 0.0001(13) 0.0005(13)
C21 0.0356(17) 0.0371(17) 0.0458(19) 0.0036(14) -0.0005(14) -0.0003(14)
C22 0.0465(19) 0.043(2) 0.052(2) -0.0036(16) 0.0120(16) -0.0060(16)
O23 0.0541(14) 0.0486(15) 0.0544(15) -0.0008(12) 0.0151(12) -0.0127(12)
C24 0.048(2) 0.044(2) 0.0392(18) -0.0056(15) 0.0069(16) -0.0081(16)
C25 0.0393(17) 0.0404(18) 0.0349(16) 0.0008(14) -0.0039(14) 0.0011(14)
C31 0.0388(17) 0.0355(17) 0.0381(17) 0.0002(13) 0.0009(13) -0.0012(13)
C32 0.053(2) 0.042(2) 0.0400(19) 0.0031(15) -0.0078(16) -0.0034(16)
O33 0.0520(13) 0.0439(14) 0.0466(13) 0.0024(10) -0.0169(11) -0.0071(11)
C34 0.0422(18) 0.0412(19) 0.0450(19) 0.0034(15) -0.0051(15) -0.0017(15)
C35 0.0347(16) 0.0358(16) 0.0396(17) -0.0027(13) -0.0030(13) -0.0037(13)

loop_
_atom_type_symbol
_atom_type_scat_dispersion_real
_atom_type_scat_dispersion_imag
_atom_type_scat_Cromer_Mann_a1
_atom_type_scat_Cromer_Mann_b1
_atom_type_scat_Cromer_Mann_a2
_atom_type_scat_Cromer_Mann_b2
_atom_type_scat_Cromer_Mann_a3
_atom_type_scat_Cromer_Mann_b3
_atom_type_scat_Cromer_Mann_a4
_atom_type_scat_Cromer_Mann_b4
_atom_type_scat_Cromer_Mann_c
_atom_type_scat_source
C 0.0033 0.0016 2.3100 20.8439 1.0200 10.2075 1.5886 0.5687 0.8650 51.6512 0.2156 'International Tables Vol C 4.2.6.8 and 6.1.1.4'
H 0.0000 0.0000 0.4930 10.5109 0.3229 26.1257 0.1402 3.1424 0.0408 57.7998 0.0030 'International Tables Vol C 4.2.6.8 and 6.1.1.4'
O 0.0106 0.0060 3.0485 13.2771 2.2868 5.7011 1.5463 0.3239 0.8670 32.9089 0.2508 'International Tables Vol C 4.2.6.8 and 6.1.1.4'

loop_
_geom_angle_atom_site_label_1
_geom_angle_site_symmetry_1
_geom_angle_atom_site_label_2
_geom_angle_atom_site_label_3
_geom_angle
_geom_angle_publ_flag
C12 . C11 C15 107.5(3) yes
C12 . C11 H111 123(2) no
C15 . C11 H111 129(2) no
C11 . C12 O13 110.0(3) yes
C11 . C12 H121 136(2) no
O13 . C12 H121 114(2) no
C12 . O13 C14 106.3(3) yes
O13 . C14 C15 110.9(3) yes
O13 . C14 H141 117(2) no
C15 . C14 H141 132(2) no
C11 . C15 C14 105.4(3) yes
C11 . C15 C21 127.5(3) yes
C14 . C15 C21 127.1(3) yes
C15 . C21 C22 126.3(3) yes
C15 . C21 C25 127.8(3) yes
C22 . C21 C25 105.8(3) yes
C21 . C22 O23 111.1(3) yes
C21 . C22 H221 132(2) no
O23 . C22 H221 116(2) no
C22 . O23 C24 105.7(3) yes
O23 . C24 C25 111.6(3) yes
O23 . C24 H241 117(2) no
C25 . C24 H241 131(2) no
C21 . C25 C24 105.8(3) yes
C21 . C25 C31 127.6(3) yes
C24 . C25 C31 126.6(3) yes
C25 . C31 C32 124.4(3) yes
C25 . C31 C35 130.0(3) yes
C32 . C31 C35 105.6(3) yes
C31 . C32 O33 111.1(3) yes
C31 . C32 H321 132(2) no
O33 . C32 H321 117(2) no
C32 . O33 C34 106.1(2) yes
O33 . C34 C35 111.2(3) yes
O33 . C34 H341 115.3(19) no
C35 . C34 H341 133.4(19) no
C35 2_666 C35 C31 127.8(3) yes
C35 2_666 C35 C34 126.1(4) yes
C31 . C35 C34 106.0(3) yes

loop_
_geom_bond_atom_site_label_1
_geom_bond_atom_site_label_2
_geom_bond_site_symmetry_2
_geom_bond_distance
_geom_bond_publ_flag
C11 C12 . 1.345(5) yes
C11 C15 . 1.428(5) yes
C11 H111 . 1.01(4) no
C12 O13 . 1.363(4) yes
C12 H121 . 0.97(4) no
O13 C14 . 1.371(4) yes
C14 C15 . 1.349(5) yes
C14 H141 . 1.00(4) no
C15 C21 . 1.465(5) yes
C21 C22 . 1.348(4) yes
C21 C25 . 1.444(4) yes
C22 O23 . 1.365(4) yes
C22 H221 . 0.94(3) no
O23 C24 . 1.367(4) yes
C24 C25 . 1.338(4) yes
C24 H241 . 0.92(3) no
C25 C31 . 1.476(4) yes
C31 C32 . 1.360(4) yes
C31 C35 . 1.447(4) yes
C32 O33 . 1.363(4) yes
C32 H321 . 0.96(4) no
O33 C34 . 1.371(4) yes
C34 C35 . 1.348(4) yes
C34 H341 . 0.98(3) no
C35 C35 2_666 1.468(6) yes

loop_
_geom_contact_atom_site_label_1
_geom_contact_atom_site_label_2
_geom_contact_distance
_geom_contact_site_symmetry_2
_geom_contact_publ_flag
O13 C24 3.416(4) 1_456 no
O13 C34 3.419(4) 2_566 no
O13 O23 3.477(3) 1_456 no
O13 O33 3.496(3) 2_566 no
O13 C32 3.564(4) 1_556 no
O23 C12 3.389(4) 1_654 no
O23 C14 3.495(4) 1_655 no
O33 O33 3.114(4) 2_565 no
O33 C24 3.304(4) 2_665 no
O33 C32 3.450(4) 2_565 no
O33 C32 3.561(4) 2_665 no
C11 C24 3.556(5) 1_556 no
C11 C12 3.600(5) 4_565 no
C14 C22 3.544(5) 1_455 no
C32 C32 3.421(7) 2_665 no

loop_
_geom_torsion_atom_site_label_1
_geom_torsion_atom_site_label_2
_geom_torsion_atom_site_label_3
_geom_torsion_atom_site_label_4
_geom_torsion_site_symmetry_3
_geom_torsion_site_symmetry_4
_geom_torsion
_geom_torsion_publ_flag
O13 C12 C11 C15 . . -0.2(4) no
O13 C14 C15 C11 . . -0.2(4) no
O13 C14 C15 C21 . . 179.4(3) no
O23 C22 C21 C15 . . 179.7(3) no
O23 C22 C21 C25 . . -0.0(4) no
O23 C24 C25 C21 . . -0.6(4) no
O23 C24 C25 C31 . . 177.4(3) no
O33 C32 C31 C25 . . -179.6(3) no
O33 C32 C31 C35 . . 0.6(4) no
O33 C34 C35 C31 . . 0.3(3) no
O33 C34 C35 C35 . 2_666 -179.2(4) no
C11 C12 O13 C14 . . 0.1(4) no
C11 C15 C21 C22 . . -29.2(5) no
C11 C15 C21 C25 . . 150.5(3) no
C12 O13 C14 C15 . . 0.0(4) no
C12 C11 C15 C14 . . 0.2(4) no
C12 C11 C15 C21 . . -179.3(3) no
C14 C15 C21 C22 . . 151.4(4) no
C14 C15 C21 C25 . . -28.9(5) no
C15 C21 C25 C24 . . -179.3(3) no
C15 C21 C25 C31 . . 2.6(5) no
C21 C22 O23 C24 . . -0.3(4) no
C21 C25 C31 C32 . . 111.5(4) no
C21 C25 C31 C35 . . -68.8(5) no
C22 O23 C24 C25 . . 0.6(4) no
C22 C21 C25 C24 . . 0.4(4) no
C22 C21 C25 C31 . . -177.6(3) no
C24 C25 C31 C32 . . -66.1(5) no
C24 C25 C31 C35 . . 113.6(4) no
C25 C31 C35 C34 . . 179.7(3) no
C25 C31 C35 C35 . 2_666 -0.9(6) no
C31 C32 O33 C34 . . -0.5(4) no
C31 C35 C35 C31 2_666 2_666 180.0 no
C31 C35 C35 C34 2_666 2_666 0.7(7) no
C32 O33 C34 C35 . . 0.1(4) no
C32 C31 C35 C34 . . -0.5(3) no
C32 C31 C35 C35 . 2_666 178.9(4) no
C34 C35 C35 C34 2_666 2_666 180.0 no
